data_7215471
loop_
_publ_author_name
'Kirby, Isabelle L.'
'Brightwell, Mark'
'Pitak, Mateusz B.'
'Wilson, Claire'
'Coles, Simon J.'
'Gale, Philip A.'

_publ_section_title
;
 Systematic experimental charge density analysis of anion receptor
 complexes.
;
_journal_issue 22
_journal_name_full 'Physical chemistry chemical physics : PCCP'
_journal_page_first 10943
_journal_page_last 10958
_journal_paper_doi 10.1039/c3cp54858a
_journal_volume 16
_journal_year 2014
_chemical_formula_moiety 'C13 H8 N6 O9, C4 H12 N, C2 H3 O2'
_chemical_formula_sum 'C19 H23 N7 O11'
_chemical_formula_weight 525.44
_chemical_name_systematic
;
1,3-bis(3,5-dinitrophenyl)urea with tetramethylacetate
;
_space_group_IT_number 2
_symmetry_cell_setting triclinic
_symmetry_space_group_name_Hall '-P 1'
_symmetry_space_group_name_H-M 'P -1'
_cell_angle_alpha 109.859(5)
_cell_angle_beta 96.598(3)
_cell_angle_gamma 103.5372(5)
_cell_formula_units_Z 2
_cell_length_a 9.602(3)
_cell_length_b 10.807(3)
_cell_length_c 12.433(4)
_cell_measurement_reflns_used 4163
_cell_measurement_temperature 100
_cell_measurement_theta_max 31.5
_cell_measurement_theta_min 2.0
_cell_volume 1152.7(6)
_computing_cell_refinement
;
CrystalClear-SM Expert 2.0 r7 (Rigaku, 2011)
;
_computing_data_collection
;
CrystalClear-SM Expert 2.0 r7 (Rigaku, 2011)
;
_computing_data_reduction
;
CrystalClear-SM Expert 2.0 r7 (Rigaku, 2011)
;
_computing_molecular_graphics 'Volkov et al, (2006)'
_computing_publication_material 'Volkov et al, (2006)'
_computing_structure_refinement 'Volkov et al, (2006)'
_computing_structure_solution 'SHELXS-97 (Sheldrick, 1997)'
_diffrn_ambient_temperature 100(2)
_diffrn_detector 'CCD plate'
_diffrn_detector_area_resol_mean 28.5714
_diffrn_detector_type 'Rigaku Saturn724 (2x2 bin mode)'
_diffrn_measured_fraction_theta_full 81.8
_diffrn_measured_fraction_theta_max 0.725
_diffrn_measurement_device 'four-circle \k diffractometer'
_diffrn_measurement_device_type CrystalLogic
_diffrn_measurement_method 'profile data from \w-scans'
_diffrn_measurement_specimen_support 'MiTeGen MicroMesh'
_diffrn_radiation_collimation 'Confocal mirrors'
_diffrn_radiation_wavelength 0.68890
_diffrn_reflns_av_R_equivalents 0.0742
_diffrn_reflns_av_sigmaI/netI 0.0454
_diffrn_reflns_limit_h_max 21
_diffrn_reflns_limit_h_min -21
_diffrn_reflns_limit_k_max 22
_diffrn_reflns_limit_k_min -24
_diffrn_reflns_limit_l_max 25
_diffrn_reflns_limit_l_min 0
_diffrn_reflns_number 179628
_diffrn_reflns_theta_full 48.9
_diffrn_reflns_theta_max 50.02
_diffrn_reflns_theta_min 1.73
_diffrn_source synchrotron
_diffrn_source_type 'DLS beamline I19'
_exptl_absorpt_coefficient_mu 0.116
_exptl_absorpt_correction_T_max 0.9900
_exptl_absorpt_correction_T_min 0.9850
_exptl_absorpt_correction_type multi-scan
_exptl_absorpt_process_details
;
CrystalClear-SM Expert 2.0 r7 (Rigaku, 2011)
;
_exptl_crystal_colour yellow
_exptl_crystal_density_diffrn 1.514
_exptl_crystal_density_method 'not measured'
_exptl_crystal_description plate
_exptl_crystal_F_000 548
_exptl_crystal_size_max 0.12
_exptl_crystal_size_mid 0.10
_exptl_crystal_size_min 0.08
_refine_diff_density_max 0.451
_refine_diff_density_min -0.432
_refine_diff_density_rms 0.052
_refine_ls_extinction_method none
_refine_ls_goodness_of_fit_ref 1.62
_refine_ls_hydrogen_treatment constr
_refine_ls_matrix_type full
_refine_ls_number_parameters 969
_refine_ls_number_reflns 18361
_refine_ls_number_restraints 0
_refine_ls_R_factor_all 0.054
_refine_ls_R_factor_gt 0.04
_refine_ls_shift/su_max 0
_refine_ls_structure_factor_coef F
_refine_ls_weighting_details
;
        calc w1 = 1/[s^2^(Fo)]
;
_refine_ls_weighting_scheme calc
_refine_ls_wR_factor_ref 0.046
_reflns_number_gt 19417
_reflns_number_total 23530
_reflns_threshold_expression >2\s(I)
_cod_data_source_file c3cp54858a2.cif
_cod_data_source_block crystalstructure_8
_cod_depositor_comments 'Adding full bibliography for 7215467--7215471.cif.'
_cod_database_code 7215471

loop_
_symmetry_equiv_pos_as_xyz
'x, y, z'
'-x, -y, -z'

loop_
_atom_local_axes_atom_label
_atom_local_axes_atom0
_atom_local_axes_ax1
_atom_local_axes_atom1
_atom_local_axes_atom2
_atom_local_axes_ax2
O(1) C(7) X O(1) C(13) Y
O(2) N(1) X O(2) O(3) Y
O(3) N(1) -X O(3) O(2) Y
O(4) N(2) X O(4) O(5) Y
O(5) N(2) -X O(5) O(4) Y
O(6) N(5) X O(6) O(7) Y
O(7) N(5) -X O(7) O(6) Y
O(8) N(6) X O(8) O(9) Y
O(9) N(6) -X O(9) O(8) Y
O(10) C(18) X O(10) O(11) Y
O(11) C(18) X O(11) O(10) Y
N(3) C(4) X N(3) C(7) Y
N(1) C(6) Z N(1) O(2) Y
N(2) C(2) Z N(2) O(5) Y
N(4) C(8) X N(4) C(7) Y
N(5) C(12) Z N(5) O(6) Y
N(6) C(10) Z N(6) O(8) Y
N(7) C(15) Z N(7) C(16) Y
C(1) C(6) X C(1) C(2) Y
C(6) C(1) X C(6) C(5) Y
C(5) C(6) X C(5) C(4) Y
C(4) C(3) X C(4) C(5) Y
C(3) C(4) X C(3) C(2) Y
C(2) C(3) X C(2) C(1) Y
C(7) O(1) Z C(7) N(4) Y
C(8) C(9) X C(8) C(13) Y
C(13) C(8) X C(13) C(12) Y
C(12) C(13) X C(12) C(11) Y
C(11) C(12) X C(11) C(10) Y
C(10) C(11) X C(10) C(9) Y
C(9) C(10) X C(9) C(8) Y
C(14) N(7) Z C(14) H(14B) Y
C(15) N(7) Z C(15) H(15A) Y
C(16) N(7) Z C(16) H(16A) Y
C(17) N(7) Z C(17) H(17B) Y
C(18) C(19) Z C(18) O(10) Y
C(19) C(18) Z C(19) H(19B) Y
H(3A) N(3) Z H(3A) C(7) Y
H(1) C(1) Z H(1) C(6) Y
H(5) C(5) Z H(5) C(6) Y
H(3) C(3) Z H(3) C(2) Y
H(13) C(13) Z H(13) C(12) Y
H(11) C(11) Z H(11) C(12) Y
H(9) C(9) Z H(9) C(10) Y
H(4A) N(4) Z H(4A) C(7) Y
H(14A) C(14) Z H(14A) H(14C) Y
H(14B) C(14) Z H(14B) H(14C) Y
H(14C) C(14) Z H(14C) H(14A) Y
H(15A) C(15) Z H(15A) H(15C) Y
H(15B) C(15) Z H(15B) H(15C) Y
H(15C) C(15) Z H(15C) H(15A) Y
H(16A) C(16) Z H(16A) H(16B) Y
H(16B) C(16) Z H(16B) H(16A) Y
H(16C) C(16) Z H(16C) H(16B) Y
H(17A) C(17) Z H(17A) H(17C) Y
H(17B) C(17) Z H(17B) H(17C) Y
H(17C) C(17) Z H(17C) H(17B) Y
H(19A) C(19) Z H(19A) H(19B) Y
H(19B) C(19) Z H(19B) H(19A) Y
H(19C) C(19) Z H(19C) H(19B) Y

loop_
_atom_rho_multipole_atom_label
_atom_rho_multipole_coeff_Pv
_atom_rho_multipole_coeff_P00
_atom_rho_multipole_coeff_P11
_atom_rho_multipole_coeff_P1-1
_atom_rho_multipole_coeff_P10
_atom_rho_multipole_coeff_P20
_atom_rho_multipole_coeff_P21
_atom_rho_multipole_coeff_P2-1
_atom_rho_multipole_coeff_P22
_atom_rho_multipole_coeff_P2-2
_atom_rho_multipole_coeff_P30
_atom_rho_multipole_coeff_P31
_atom_rho_multipole_coeff_P3-1
_atom_rho_multipole_coeff_P32
_atom_rho_multipole_coeff_P3-2
_atom_rho_multipole_coeff_P33
_atom_rho_multipole_coeff_P3-3
_atom_rho_multipole_coeff_P40
_atom_rho_multipole_coeff_P41
_atom_rho_multipole_coeff_P4-1
_atom_rho_multipole_coeff_P42
_atom_rho_multipole_coeff_P4-2
_atom_rho_multipole_coeff_P43
_atom_rho_multipole_coeff_P4-3
_atom_rho_multipole_coeff_P44
_atom_rho_multipole_coeff_P4-4
_atom_rho_multipole_kappa
_atom_rho_multipole_kappa_prime0
_atom_rho_multipole_kappa_prime1
_atom_rho_multipole_kappa_prime2
_atom_rho_multipole_kappa_prime3
_atom_rho_multipole_kappa_prime4
O(1) 5.86(3) 0 -0.103(16) -0.026(14) -0.030(15) -0.125(16) -0.085(15) -0.031(14) -0.100(14) -0.023(14) 0.026(12) -0.005(12) -0.002(11) -0.009(11) -0.007(12) 0.019(11) -0.015(12) 0.064(16) -0.004(15) 0.026(14) -0.007(15) -0.051(15) 0.010(14) -0.046(15) 0.005(14) -0.004(14) 0.990615 1 1 1 1 1
O(2) 6.04(3) 0 -0.041(14) 0.070(14) -0.042(15) -0.101(18) 0.020(15) -0.097(15) -0.122(14) 0.017(14) 0.028(13) 0.130(13) -0.027(12) -0.049(11) 0.007(12) 0.089(11) 0.030(11) 0.039(17) 0.016(16) 0.012(15) 0.033(16) 0.006(16) 0.009(14) 0.023(14) 0.023(13) -0.026(14) 0.969803 1 1 1 1 1
O(3) 6.04(3) 0 -0.041(14) 0.070(14) -0.042(15) -0.101(18) 0.020(15) -0.097(15) -0.122(14) 0.017(14) 0.028(13) 0.130(13) -0.027(12) -0.049(11) 0.007(12) 0.089(11) 0.030(11) 0.039(17) 0.016(16) 0.012(15) 0.033(16) 0.006(16) 0.009(14) 0.023(14) 0.023(13) -0.026(14) 0.969803 1 1 1 1 1
O(4) 6.01(2) 0 -0.024(13) -0.050(13) -0.065(13) -0.101(14) 0.017(12) 0.014(13) -0.129(13) 0.037(14) -0.005(10) 0.073(10) 0.049(11) -0.049(10) -0.009(10) 0.100(10) 0.027(11) -0.027(14) 0.000(12) 0.005(13) -0.019(13) 0.000(13) -0.002(12) 0.006(13) -0.011(13) 0.012(13) 0.969803 1 1 1 1 1
O(5) 6.01(2) 0 -0.024(13) -0.050(13) -0.065(13) -0.101(14) 0.017(12) 0.014(13) -0.129(13) 0.037(14) -0.005(10) 0.073(10) 0.049(11) -0.049(10) -0.009(10) 0.100(10) 0.027(11) -0.027(14) 0.000(12) 0.005(13) -0.019(13) 0.000(13) -0.002(12) 0.006(13) -0.011(13) 0.012(13) 0.969803 1 1 1 1 1
O(6) 6.03(2) 0 -0.038(12) 0.004(13) -0.068(17) -0.083(17) 0.014(14) -0.018(16) -0.107(13) 0.051(13) -0.056(14) 0.102(12) 0.017(13) 0.003(11) -0.012(11) 0.063(10) 0.044(10) 0.009(18) 0.001(15) -0.020(17) -0.008(16) 0.003(16) 0.017(13) 0.011(13) 0.016(12) 0.004(12) 0.969803 1 1 1 1 1
O(7) 6.03(2) 0 -0.038(12) 0.004(13) -0.068(17) -0.083(17) 0.014(14) -0.018(16) -0.107(13) 0.051(13) -0.056(14) 0.102(12) 0.017(13) 0.003(11) -0.012(11) 0.063(10) 0.044(10) 0.009(18) 0.001(15) -0.020(17) -0.008(16) 0.003(16) 0.017(13) 0.011(13) 0.016(12) 0.004(12) 0.969803 1 1 1 1 1
O(8) 6.06(2) 0 -0.036(13) -0.002(12) 0.006(13) -0.094(14) 0.041(13) -0.067(12) -0.103(12) 0.017(12) -0.083(11) 0.038(11) -0.020(10) 0.006(9) 0.015(10) 0.084(10) 0.008(10) 0.039(14) -0.010(13) 0.018(12) 0.019(13) 0.048(13) -0.035(12) -0.002(12) 0.024(13) 0.000(13) 0.969803 1 1 1 1 1
O(9) 6.06(2) 0 -0.036(13) -0.002(12) 0.006(13) -0.094(14) 0.041(13) -0.067(12) -0.103(12) 0.017(12) -0.083(11) 0.038(11) -0.020(10) 0.006(9) 0.015(10) 0.084(10) 0.008(10) 0.039(14) -0.010(13) 0.018(12) 0.019(13) 0.048(13) -0.035(12) -0.002(12) 0.024(13) 0.000(13) 0.969803 1 1 1 1 1
O(10) 6.22(4) 0 -0.230(16) 0.055(17) -0.04(2) -0.08(2) 0.04(2) 0.00(2) 0.026(16) 0.016(15) 0.13(2) 0.016(17) 0.060(19) -0.022(16) 0.017(15) 0.007(12) 0.017(12) 0.00(3) -0.01(2) 0.00(2) 0.00(2) -0.01(2) 0.018(18) -0.018(18) 0.042(14) -0.031(14) 0.939765 1 1 1 1 1
O(11) 6.31(4) 0 0.085(16) 0.021(16) -0.053(19) -0.07(2) -0.009(18) -0.019(18) -0.016(15) 0.071(15) -0.072(17) 0.026(16) 0.004(15) -0.063(14) 0.013(14) 0.061(11) 0.047(11) 0.04(2) -0.03(2) 0.041(19) 0.036(19) 0.011(19) -0.043(16) 0.042(17) 0.000(13) 0.012(14) 0.939765 1 1 1 1 1
N(3) 5.03(4) 0 -0.009(15) -0.050(18) -0.007(15) -0.042(15) -0.068(13) -0.024(15) 0.026(15) 0.034(15) 0.024(14) -0.008(12) 0.022(14) 0.014(14) -0.021(13) 0.160(14) 0.042(14) 0.063(18) -0.013(15) -0.048(17) -0.027(17) -0.060(16) -0.050(17) -0.011(17) 0.064(17) -0.022(18) 0.977935 1 1 1 1 1
N(1) 4.93(4) 0 0 0 -0.112(18) 0.041(18) 0 0 -0.223(19) 0 0.149(18) 0 0 0.143(18) 0 0 0 0.01(2) 0 0 -0.04(2) 0 0 0 0.09(2) 0 0.963181 1 1 1 1 1
N(2) 4.99(4) 0 0 0 0.027(18) 0.044(18) 0 0 -0.228(17) 0 0.150(18) 0 0 0.111(17) 0 0 0 0.02(2) 0 0 -0.02(2) 0 0 0 0.046(18) 0 0.963181 1 1 1 1 1
N(4) 4.94(4) 0 -0.077(17) -0.087(17) -0.018(15) -0.064(15) -0.031(14) 0.062(14) -0.024(15) 0.030(15) -0.002(14) 0.035(13) 0.025(13) 0.007(13) -0.001(14) 0.148(14) 0.068(14) 0.078(18) 0.035(16) 0.009(16) 0.052(17) 0.011(17) 0.064(17) 0.023(17) -0.019(18) -0.015(17) 0.977935 1 1 1 1 1
N(5) 5.02(4) 0 0 0 0.051(18) 0.034(19) 0 0 -0.208(17) 0 0.170(18) 0 0 0.126(17) 0 0 0 0.05(2) 0 0 0.05(2) 0 0 0 0.065(18) 0 0.963181 1 1 1 1 1
N(6) 4.86(4) 0 0 0 0.005(16) 0.089(15) 0 0 -0.146(18) 0 0.161(17) 0 0 0.133(18) 0 0 0 0.09(2) 0 0 -0.04(2) 0 0 0 -0.01(2) 0 0.963181 1 1 1 1 1
N(7) 4.90(4) 0 -0.043(17) 0.014(17) -0.032(15) 0.031(14) 0.067(14) 0.001(14) 0.004(16) 0.039(16) 0.178(14) -0.008(12) 0.000(13) 0.008(13) 0.025(14) -0.018(15) -0.096(15) 0.000(18) -0.009(16) 0.021(17) 0.045(17) -0.041(17) -0.024(18) 0.051(18) 0.033(19) 0.009(19) 0.974082 1 1 1 1 1
C(1) 4.05(7) 0 0.04(2) -0.14(2) -0.02(2) -0.198(19) 0.029(19) 0.051(17) -0.02(2) 0.07(2) 0.00(2) -0.01(2) 0.065(18) -0.01(2) -0.05(2) 0.12(2) 0.03(2) 0 0 0 0 0 0 0 0 0 0.957801 1 1 1 1 1
C(6) 4.15(6) 0 0.02(2) 0.04(2) -0.017(19) -0.150(19) 0.008(19) -0.074(17) 0.08(2) -0.11(2) 0.03(2) 0.02(2) 0.054(18) -0.01(2) 0.023(19) 0.33(2) 0.04(2) 0 0 0 0 0 0 0 0 0 0.957801 1 1 1 1 1
C(5) 4.05(7) 0 -0.02(2) -0.13(2) 0.007(19) -0.202(19) 0.090(17) -0.031(18) 0.012(19) 0.06(2) 0.030(19) 0.035(18) 0.03(2) 0.013(19) 0.022(19) 0.18(2) -0.02(2) 0 0 0 0 0 0 0 0 0 0.957801 1 1 1 1 1
C(4) 4.00(6) 0 -0.02(2) 0.17(2) -0.006(18) -0.212(18) 0.019(18) -0.087(16) 0.028(19) -0.030(19) 0.021(19) -0.012(19) -0.020(17) -0.011(19) 0.037(19) 0.25(2) -0.01(2) 0 0 0 0 0 0 0 0 0 0.957801 1 1 1 1 1
C(3) 4.21(6) 0 0.01(2) 0.04(2) 0.02(2) -0.231(18) 0.005(18) 0.062(17) -0.010(19) -0.03(2) 0.02(2) 0.048(19) 0.016(18) 0.01(2) 0.011(19) 0.22(2) -0.06(2) 0 0 0 0 0 0 0 0 0 0.957801 1 1 1 1 1
C(2) 4.19(6) 0 -0.07(2) 0.21(2) 0.005(19) -0.194(19) -0.059(17) 0.029(19) 0.059(19) -0.14(2) -0.003(19) 0.063(17) -0.03(2) -0.01(2) 0.007(19) 0.30(2) 0.05(2) 0 0 0 0 0 0 0 0 0 0.957801 1 1 1 1 1
C(7) 4.12(6) 0 -0.007(19) 0.01(2) 0.09(2) 0.19(2) 0.106(18) 0.026(19) -0.189(17) -0.073(16) 0.34(2) 0.05(2) 0.02(2) 0.22(2) 0.02(2) -0.005(17) 0.033(17) 0 0 0 0 0 0 0 0 0 0.956613 1 1 1 1 1
C(8) 4.01(6) 0 0.05(2) 0.05(2) -0.022(19) -0.196(18) -0.072(16) 0.021(18) -0.001(18) 0.025(19) -0.024(19) 0.016(17) 0.031(19) -0.023(19) -0.008(19) 0.32(2) 0.00(2) 0 0 0 0 0 0 0 0 0 0.960001 1 1 1 1 1
C(13) 4.12(6) 0 0.01(2) 0.00(2) -0.015(19) -0.236(19) -0.041(18) -0.074(16) -0.026(19) -0.039(19) 0.016(19) 0.01(2) 0.037(17) 0.007(19) 0.008(19) 0.19(2) -0.01(2) 0 0 0 0 0 0 0 0 0 0.960001 1 1 1 1 1
C(12) 4.10(6) 0 0.01(2) 0.09(2) -0.011(19) -0.149(18) 0.063(17) -0.057(17) 0.082(19) -0.091(19) -0.017(19) -0.002(18) 0.021(18) 0.014(19) -0.010(19) 0.26(2) 0.04(2) 0 0 0 0 0 0 0 0 0 0.960001 1 1 1 1 1
C(11) 4.04(6) 0 -0.05(2) 0.00(2) 0.028(19) -0.237(19) 0.076(17) -0.036(19) -0.015(19) 0.07(2) 0.01(2) 0.018(18) 0.00(2) 0.033(19) 0.027(19) 0.24(2) -0.03(2) 0 0 0 0 0 0 0 0 0 0.960001 1 1 1 1 1
C(10) 4.11(6) 0 0.03(2) 0.06(2) -0.003(19) -0.152(18) 0.042(19) 0.078(16) 0.059(19) -0.143(19) -0.011(19) 0.00(2) -0.005(17) 0.001(19) -0.010(18) 0.27(2) 0.04(2) 0 0 0 0 0 0 0 0 0 0.960001 1 1 1 1 1
C(9) 4.02(6) 0 -0.04(2) -0.05(2) 0.013(19) -0.237(18) -0.025(17) 0.066(17) 0.019(19) 0.017(19) -0.025(19) 0.029(18) 0.022(18) -0.050(19) 0.017(19) 0.19(2) 0.01(2) 0 0 0 0 0 0 0 0 0 0.960001 1 1 1 1 1
C(14) 4.45(8) 0 0.00(3) 0.04(3) -0.07(2) -0.17(2) 0.015(19) 0.00(2) 0.07(2) -0.05(2) 0.22(2) -0.008(19) -0.02(2) 0.01(2) 0.06(2) 0.03(2) -0.22(2) 0 0 0 0 0 0 0 0 0 0.938606 1 1 1 1 1
C(15) 4.27(9) 0 -0.13(3) 0.19(4) -0.10(2) -0.08(2) -0.04(2) 0.02(3) -0.02(3) 0.03(3) 0.18(3) 0.06(2) -0.12(3) -0.13(3) -0.05(3) 0.03(3) -0.47(3) 0 0 0 0 0 0 0 0 0 0.938606 1 1 1 1 1
C(16) 4.41(8) 0 -0.04(3) -0.14(3) 0.03(2) -0.13(2) 0.01(2) -0.05(2) -0.08(2) 0.05(2) 0.14(3) 0.03(2) 0.03(2) -0.11(2) 0.05(2) 0.10(2) -0.14(2) 0 0 0 0 0 0 0 0 0 0.938606 1 1 1 1 1
C(17) 4.20(9) 0 -0.21(3) 0.07(3) -0.04(2) -0.10(2) -0.10(2) 0.03(2) 0.04(3) -0.02(3) 0.16(3) 0.04(2) -0.02(2) 0.06(2) -0.10(2) -0.05(2) -0.05(3) 0 0 0 0 0 0 0 0 0 0.938606 1 1 1 1 1
C(18) 3.95(6) 0 -0.07(2) 0.16(2) -0.10(2) 0.02(2) -0.06(2) -0.08(2) -0.34(2) -0.03(2) 0.24(2) -0.03(2) -0.03(2) 0.31(2) -0.04(2) 0.03(2) 0.01(2) 0 0 0 0 0 0 0 0 0 0.969953 1 1 1 1 1
C(19) 5.90(12) 0 0.03(4) 0.06(3) -0.10(3) -0.02(2) -0.09(3) 0.07(2) -0.18(3) -0.15(3) 0.18(3) 0.01(3) -0.07(2) -0.02(3) 0.06(3) 0.03(3) 0.00(3) 0 0 0 0 0 0 0 0 0 0.836455 1 1 1 1 1
H(3A) 0.78(3) 0 0 0 0.02(3) 0 0 0 0 0 0 0 0 0 0 0 0 0 0 0 0 0 0 0 0 0 1.2 1.2 1.2 1.2 1.2 1.2
H(1) 0.84(3) 0 0 0 0.10(2) 0 0 0 0 0 0 0 0 0 0 0 0 0 0 0 0 0 0 0 0 0 1.2 1.2 1.2 1.2 1.2 1.2
H(5) 0.78(4) 0 0 0 0.14(3) 0 0 0 0 0 0 0 0 0 0 0 0 0 0 0 0 0 0 0 0 0 1.2 1.2 1.2 1.2 1.2 1.2
H(3) 0.83(3) 0 0 0 0.14(3) 0 0 0 0 0 0 0 0 0 0 0 0 0 0 0 0 0 0 0 0 0 1.2 1.2 1.2 1.2 1.2 1.2
H(13) 0.93(3) 0 0 0 0.15(2) 0 0 0 0 0 0 0 0 0 0 0 0 0 0 0 0 0 0 0 0 0 1.2 1.2 1.2 1.2 1.2 1.2
H(11) 0.89(3) 0 0 0 0.13(3) 0 0 0 0 0 0 0 0 0 0 0 0 0 0 0 0 0 0 0 0 0 1.2 1.2 1.2 1.2 1.2 1.2
H(9) 0.87(3) 0 0 0 0.14(3) 0 0 0 0 0 0 0 0 0 0 0 0 0 0 0 0 0 0 0 0 0 1.2 1.2 1.2 1.2 1.2 1.2
H(4A) 0.72(3) 0 0 0 0.02(3) 0 0 0 0 0 0 0 0 0 0 0 0 0 0 0 0 0 0 0 0 0 1.2 1.2 1.2 1.2 1.2 1.2
H(14A) 0.79(4) 0 0 0 0.01(3) 0 0 0 0 0 0 0 0 0 0 0 0 0 0 0 0 0 0 0 0 0 1.2 1.2 1.2 1.2 1.2 1.2
H(14B) 0.82(4) 0 0 0 0.06(3) 0 0 0 0 0 0 0 0 0 0 0 0 0 0 0 0 0 0 0 0 0 1.2 1.2 1.2 1.2 1.2 1.2
H(14C) 0.88(4) 0 0 0 0.08(3) 0 0 0 0 0 0 0 0 0 0 0 0 0 0 0 0 0 0 0 0 0 1.2 1.2 1.2 1.2 1.2 1.2
H(15A) 0.85(5) 0 0 0 0.05(4) 0 0 0 0 0 0 0 0 0 0 0 0 0 0 0 0 0 0 0 0 0 1.2 1.2 1.2 1.2 1.2 1.2
H(15B) 0.66(4) 0 0 0 0.05(3) 0 0 0 0 0 0 0 0 0 0 0 0 0 0 0 0 0 0 0 0 0 1.2 1.2 1.2 1.2 1.2 1.2
H(15C) 0.84(5) 0 0 0 0.20(4) 0 0 0 0 0 0 0 0 0 0 0 0 0 0 0 0 0 0 0 0 0 1.2 1.2 1.2 1.2 1.2 1.2
H(16A) 0.87(4) 0 0 0 0.13(3) 0 0 0 0 0 0 0 0 0 0 0 0 0 0 0 0 0 0 0 0 0 1.2 1.2 1.2 1.2 1.2 1.2
H(16B) 0.82(4) 0 0 0 0.03(3) 0 0 0 0 0 0 0 0 0 0 0 0 0 0 0 0 0 0 0 0 0 1.2 1.2 1.2 1.2 1.2 1.2
H(16C) 0.87(4) 0 0 0 0.09(3) 0 0 0 0 0 0 0 0 0 0 0 0 0 0 0 0 0 0 0 0 0 1.2 1.2 1.2 1.2 1.2 1.2
H(17A) 0.87(4) 0 0 0 0.13(3) 0 0 0 0 0 0 0 0 0 0 0 0 0 0 0 0 0 0 0 0 0 1.2 1.2 1.2 1.2 1.2 1.2
H(17B) 0.91(4) 0 0 0 0.11(3) 0 0 0 0 0 0 0 0 0 0 0 0 0 0 0 0 0 0 0 0 0 1.2 1.2 1.2 1.2 1.2 1.2
H(17C) 0.87(5) 0 0 0 0.02(3) 0 0 0 0 0 0 0 0 0 0 0 0 0 0 0 0 0 0 0 0 0 1.2 1.2 1.2 1.2 1.2 1.2
H(19A) 0.48(4) 0 0 0 0.07(3) 0 0 0 0 0 0 0 0 0 0 0 0 0 0 0 0 0 0 0 0 0 1.2 1.2 1.2 1.2 1.2 1.2
H(19B) 0.60(4) 0 0 0 0.01(3) 0 0 0 0 0 0 0 0 0 0 0 0 0 0 0 0 0 0 0 0 0 1.2 1.2 1.2 1.2 1.2 1.2
H(19C) 0.52(5) 0 0 0 0.13(4) 0 0 0 0 0 0 0 0 0 0 0 0 0 0 0 0 0 0 0 0 0 1.2 1.2 1.2 1.2 1.2 1.2

loop_
_atom_site_aniso_label
_atom_site_aniso_U_11
_atom_site_aniso_U_22
_atom_site_aniso_U_33
_atom_site_aniso_U_23
_atom_site_aniso_U_13
_atom_site_aniso_U_12
O(1) 0.01856(12) 0.02179(14) 0.01431(15) 0.00613(13) 0.00329(11) 0.00157(11)
O(2) 0.0343(2) 0.0293(2) 0.01945(19) 0.00326(17) 0.00321(16) 0.00243(18)
O(3) 0.02484(18) 0.0448(3) 0.0307(3) -0.0030(2) -0.00329(17) -0.00261(19)
O(4) 0.02222(14) 0.02412(16) 0.0403(3) 0.01413(18) 0.01288(15) 0.00305(13)
O(5) 0.02860(17) 0.02963(19) 0.0281(2) 0.01062(18) 0.01424(15) 0.00519(15)
O(6) 0.02792(18) 0.0489(3) 0.0212(2) 0.0141(2) 0.00760(15) -0.00608(19)
O(7) 0.02884(18) 0.0374(2) 0.01573(18) 0.00503(18) 0.00500(14) -0.00428(17)
O(8) 0.02229(14) 0.02590(16) 0.0254(2) 0.01134(15) -0.00022(13) -0.00477(12)
O(9) 0.02503(15) 0.02868(18) 0.01715(16) 0.00492(15) 0.00167(12) -0.00240(13)
O(10) 0.02198(17) 0.0394(3) 0.0216(2) -0.0014(2) 0.00698(15) -0.00211(18)
O(11) 0.01946(15) 0.0397(3) 0.01668(18) 0.0066(2) 0.00525(13) 0.00601(16)
N(3) 0.01570(10) 0.01818(11) 0.01492(14) 0.00529(11) 0.00424(9) 0.00239(9)
N(1) 0.02286(14) 0.02068(12) 0.02142(18) 0.00230(12) -0.00047(11) 0.00396(10)
N(2) 0.01930(10) 0.02034(12) 0.02912(18) 0.01160(14) 0.01048(12) 0.00589(11)
N(4) 0.01554(10) 0.01896(12) 0.01387(14) 0.00567(11) 0.00366(9) 0.00200(9)
N(5) 0.02064(12) 0.02564(13) 0.01600(16) 0.00810(11) 0.00571(9) 0.00240(12)
N(6) 0.01804(9) 0.01835(10) 0.01879(14) 0.00612(11) 0.00129(10) 0.00080(9)
N(7) 0.01832(11) 0.01860(12) 0.01525(14) 0.00488(12) 0.00243(10) 0.00369(10)
C(1) 0.01597(11) 0.01685(12) 0.02600(19) 0.00716(13) 0.00378(11) 0.00369(9)
C(6) 0.01700(11) 0.01692(12) 0.02058(16) 0.00483(12) 0.00199(10) 0.00406(9)
C(5) 0.01707(11) 0.01756(12) 0.01727(15) 0.00514(11) 0.00341(10) 0.00376(9)
C(4) 0.01497(10) 0.01625(11) 0.01660(14) 0.00604(11) 0.00421(9) 0.00415(8)
C(3) 0.01597(10) 0.01817(12) 0.01891(16) 0.00777(12) 0.00557(10) 0.00453(9)
C(2) 0.01610(10) 0.01728(12) 0.02329(18) 0.00868(12) 0.00609(11) 0.00497(9)
C(7) 0.01497(10) 0.01688(11) 0.01453(13) 0.00598(10) 0.00373(9) 0.00406(8)
C(8) 0.01441(9) 0.01627(10) 0.01460(13) 0.00577(10) 0.00362(8) 0.00379(8)
C(13) 0.01575(10) 0.01815(11) 0.01461(14) 0.00599(11) 0.00398(9) 0.00324(9)
C(12) 0.01648(10) 0.01856(12) 0.01559(14) 0.00717(11) 0.00458(9) 0.00388(9)
C(11) 0.01633(10) 0.01839(12) 0.01781(15) 0.00800(12) 0.00385(10) 0.00298(9)
C(10) 0.01561(10) 0.01625(11) 0.01640(14) 0.00606(11) 0.00285(9) 0.00307(8)
C(9) 0.01574(10) 0.01692(11) 0.01504(14) 0.00531(11) 0.00317(9) 0.00310(9)
C(14) 0.02765(17) 0.02058(14) 0.02041(19) 0.00302(14) 0.00194(14) 0.00639(13)
C(15) 0.0280(2) 0.0379(3) 0.0425(4) 0.0043(3) -0.0071(2) 0.0147(2)
C(16) 0.0368(2) 0.02612(18) 0.01752(19) 0.00823(17) 0.00918(16) 0.01033(17)
C(17) 0.0397(3) 0.02540(19) 0.0234(3) 0.00796(19) 0.0120(2) -0.00033(18)
C(18) 0.01936(13) 0.02808(17) 0.01662(16) 0.00373(15) 0.00513(11) 0.00401(12)
C(19) 0.0285(2) 0.0434(3) 0.0215(2) -0.0038(2) 0.00927(17) -0.0026(2)
H(3A) 0.039761 0.0523 0.019307 0.00414 0.007031 -0.00866
H(1) 0.030444 0.044984 0.046182 0.00452 0.007974 -0.009529
H(5) 0.037498 0.045155 0.025961 0.00829 0.009469 -0.003067
H(3) 0.03599 0.044967 0.024416 0.008493 0.006508 0.000341
H(13) 0.037873 0.044707 0.021321 0.004491 0.00249 -0.007885
H(11) 0.037139 0.057395 0.035994 0.020727 0.008346 -0.011226
H(9) 0.038775 0.047911 0.019382 0.005801 0.007672 -0.002666
H(4A) 0.040391 0.049898 0.017644 0.009972 0.003266 -0.008291
H(14A) 0.045312 0.050659 0.054157 0.006007 -0.003235 0.02542
H(14B) 0.081564 0.048025 0.025172 0.005132 0.007051 0.022061
H(14C) 0.06042 0.033114 0.067311 0.017154 0.021002 0.001832
H(15A) 0.077151 0.081287 0.046619 0.01151 -0.019603 0.034591
H(15B) 0.063394 0.053801 0.077222 0.004029 -0.005517 0.035865
H(15C) 0.031463 0.07434 0.104317 0.026789 0.013176 0.00747
H(16A) 0.054243 0.068894 0.035367 0.014247 -0.003499 0.026526
H(16B) 0.08361 0.053966 0.051398 0.026984 0.032996 0.005036
H(16C) 0.080323 0.041255 0.037149 0.008657 0.019165 0.029875
H(17A) 0.034893 0.065019 0.073203 0.022699 0.015461 0.003425
H(17B) 0.085039 0.029508 0.05679 0.012849 0.024367 0.008365
H(17C) 0.103615 0.06029 0.031444 0.019707 0.022762 0.004612
H(19A) 0.03996 0.070723 0.036308 -0.003187 0.003941 0.005313
H(19B) 0.049768 0.062397 0.039187 0.002804 0.021307 -0.004742
H(19C) 0.064163 0.054946 0.039673 0.004098 0.013677 0.010329

loop_
_atom_site_label
_atom_site_type_symbol
_atom_site_fract_x
_atom_site_fract_y
_atom_site_fract_z
_atom_site_U_iso_or_equiv
_atom_site_occupancy
_atom_site_symmetry_multiplicity
O(1) O 0.24884(4) 0.47710(5) -0.06770(4) 0.019 1 2
O(2) O -0.11315(7) 0.12198(7) -0.29265(5) 0.031 1 2
O(3) O -0.32859(7) 0.04467(8) -0.26170(7) 0.041 1 2
O(4) O -0.37502(5) 0.12717(5) 0.14271(6) 0.029 1 2
O(5) O -0.21646(6) 0.30420(6) 0.28143(6) 0.029 1 2
O(6) O 0.76423(6) 0.78854(9) -0.19966(6) 0.035 1 2
O(7) O 0.54772(6) 0.64201(7) -0.25865(5) 0.031 1 2
O(8) O 0.94471(5) 1.06391(5) 0.21397(5) 0.027 1 2
O(9) O 0.84403(5) 0.99410(6) 0.33903(5) 0.027 1 2
O(10) O 0.21321(6) 0.61973(9) 0.33736(7) 0.033 1 2
O(11) O 0.45105(5) 0.70287(8) 0.34586(5) 0.027 1 2
N(3) N 0.17745(4) 0.47355(4) 0.10276(4) 0.017 1 2
N(1) N -0.19994(4) 0.11414(4) -0.22769(5) 0.024 1 2
N(2) N -0.26180(4) 0.22381(4) 0.17832(5) 0.022 1 2
N(4) N 0.39228(4) 0.62467(4) 0.11285(4) 0.017 1 2
N(5) N 0.65071(4) 0.72643(4) -0.18149(4) 0.021 1 2
N(6) N 0.84909(4) 0.98671(4) 0.23876(4) 0.02 1 2
N(7) N 0.19707(4) 0.32455(4) -0.45941(4) 0.018 1 2
C(1) C -0.23230(4) 0.16512(4) -0.02524(5) 0.02 1 2
C(6) C -0.14510(4) 0.19324(4) -0.10105(4) 0.019 1 2
C(5) C -0.00988(4) 0.29283(4) -0.06509(4) 0.018 1 2
C(4) C 0.04428(3) 0.37143(4) 0.05531(4) 0.016 1 2
C(3) C -0.04037(4) 0.34594(4) 0.13492(4) 0.017 1 2
C(2) C -0.17445(4) 0.24523(4) 0.09295(5) 0.018 1 2
C(7) C 0.27085(3) 0.52130(4) 0.03979(4) 0.016 1 2
C(8) C 0.50543(3) 0.69828(4) 0.07877(4) 0.015 1 2
C(13) C 0.51755(4) 0.67370(4) -0.03777(4) 0.016 1 2
C(12) C 0.63927(4) 0.75400(4) -0.05882(4) 0.017 1 2
C(11) C 0.75143(4) 0.85707(4) 0.02800(4) 0.018 1 2
C(10) C 0.73424(4) 0.87883(4) 0.14213(4) 0.016 1 2
C(9) C 0.61517(4) 0.80477(4) 0.16969(4) 0.016 1 2
C(14) C 0.20930(6) 0.18283(5) -0.51984(5) 0.025 1 2
C(15) C 0.04852(8) 0.33077(9) -0.50131(9) 0.039 1 2
C(16) C 0.22221(7) 0.36014(6) -0.32982(5) 0.026 1 2
C(17) C 0.31330(8) 0.42531(6) -0.48308(7) 0.031 1 2
C(18) C 0.33827(5) 0.70104(5) 0.38989(5) 0.023 1 2
C(19) C 0.35710(7) 0.80617(10) 0.51132(7) 0.038 1 2
H(3A) H 0.198024 0.525642 0.190083 0.044 1 2
H(1) H -0.338269 0.088004 -0.057868 0.048 1 2
H(5) H 0.048973 0.308457 -0.130904 0.04 1 2
H(3) H -0.001483 0.406112 0.227802 0.038 1 2
H(13) H 0.435743 0.593667 -0.110711 0.041 1 2
H(11) H 0.845112 0.917828 0.009068 0.047 1 2
H(9) H 0.604395 0.827433 0.25961 0.04 1 2
H(4A) H 0.405369 0.645231 0.199467 0.041 1 2
H(14A) H 0.313875 0.181567 -0.483209 0.053 1 2
H(14B) H 0.197552 0.164597 -0.610112 0.054 1 2
H(14C) H 0.126474 0.11361 -0.501613 0.056 1 2
H(15A) H 0.035825 0.311085 -0.591873 0.073 1 2
H(15B) H 0.045447 0.43273 -0.457823 0.069 1 2
H(15C) H -0.025178 0.262726 -0.474999 0.074 1 2
H(16A) H 0.331452 0.361144 -0.303366 0.054 1 2
H(16B) H 0.145085 0.28454 -0.313462 0.062 1 2
H(16C) H 0.205368 0.458088 -0.293997 0.052 1 2
H(17A) H 0.412989 0.411568 -0.450422 0.06 1 2
H(17B) H 0.303104 0.524578 -0.439295 0.059 1 2
H(17C) H 0.292312 0.400223 -0.574623 0.067 1 2
H(19A) H 0.457648 0.833595 0.570923 0.058 1 2
H(19B) H 0.281702 0.765722 0.555402 0.058 1 2
H(19C) H 0.342134 0.897231 0.503994 0.058 1 2

loop_
_atom_type_symbol
_atom_type_description
_atom_type_scat_dispersion_real
_atom_type_scat_dispersion_imag
_atom_type_scat_source
C C 0.0033 0.0016 'International Tables Vol C Tables 4.2.6.8 and 6.1.1.4'
H H 0.0000 0.0000 'International Tables Vol C Tables 4.2.6.8 and 6.1.1.4'
N N 0.0061 0.0033 'International Tables Vol C Tables 4.2.6.8 and 6.1.1.4'
O O 0.0106 0.0060 'International Tables Vol C Tables 4.2.6.8 and 6.1.1.4'

loop_
_geom_angle_atom_site_label_1
_geom_angle_atom_site_label_2
_geom_angle_atom_site_label_3
_geom_angle
_geom_angle_site_symmetry_1
_geom_angle_site_symmetry_2
_geom_angle_site_symmetry_3
_geom_angle_publ_flag
C(4) N(3) C(7) 125.55(4) 1_555 1_555 1_555 yes
C(4) N(3) H(3A) 115.48(4) 1_555 1_555 1_555 yes
C(7) N(3) H(3A) 118.26(3) 1_555 1_555 1_555 yes
O(2) N(1) O(3) 124.18(7) 1_555 1_555 1_555 yes
O(4) N(2) O(5) 124.16(7) 1_555 1_555 1_555 yes
C(7) N(4) C(8) 126.28(4) 1_555 1_555 1_555 yes
C(7) N(4) H(4A) 117.70(4) 1_555 1_555 1_555 yes
C(8) N(4) H(4A) 115.86(3) 1_555 1_555 1_555 yes
O(6) N(5) O(7) 124.13(7) 1_555 1_555 1_555 yes
O(8) N(6) O(9) 124.09(5) 1_555 1_555 1_555 yes
O(8) N(6) C(10) 117.76(5) 1_555 1_555 1_555 yes
O(9) N(6) C(10) 118.15(4) 1_555 1_555 1_555 yes
C(6) C(1) C(2) 115.07(3) 1_555 1_555 1_555 yes
C(6) C(1) H(1) 121.29(5) 1_555 1_555 1_555 yes
C(2) C(1) H(1) 123.62(5) 1_555 1_555 1_555 yes
C(1) C(6) C(5) 124.15(4) 1_555 1_555 1_555 yes
C(6) C(5) C(4) 118.83(5) 1_555 1_555 1_555 yes
C(6) C(5) H(5) 118.71(4) 1_555 1_555 1_555 yes
C(4) C(5) H(5) 122.46(3) 1_555 1_555 1_555 yes
N(3) C(4) C(5) 124.63(4) 1_555 1_555 1_555 yes
N(3) C(4) C(3) 116.56(4) 1_555 1_555 1_555 yes
C(5) C(4) C(3) 118.81(3) 1_555 1_555 1_555 yes
C(4) C(3) C(2) 119.31(4) 1_555 1_555 1_555 yes
C(4) C(3) H(3) 120.03(3) 1_555 1_555 1_555 yes
C(2) C(3) H(3) 120.64(4) 1_555 1_555 1_555 yes
C(1) C(2) C(3) 123.84(5) 1_555 1_555 1_555 yes
O(1) C(7) N(3) 124.54(4) 1_555 1_555 1_555 yes
O(1) C(7) N(4) 124.29(5) 1_555 1_555 1_555 yes
N(3) C(7) N(4) 111.17(4) 1_555 1_555 1_555 yes
N(4) C(8) C(13) 124.89(3) 1_555 1_555 1_555 yes
N(4) C(8) C(9) 116.19(4) 1_555 1_555 1_555 yes
C(13) C(8) C(9) 118.92(4) 1_555 1_555 1_555 yes
C(8) C(13) C(12) 118.56(3) 1_555 1_555 1_555 yes
C(8) C(13) H(13) 121.75(4) 1_555 1_555 1_555 yes
C(12) C(13) H(13) 119.68(4) 1_555 1_555 1_555 yes
C(13) C(12) C(11) 124.33(4) 1_555 1_555 1_555 yes
C(12) C(11) C(10) 115.18(4) 1_555 1_555 1_555 yes
C(12) C(11) H(11) 122.75(5) 1_555 1_555 1_555 yes
C(10) C(11) H(11) 122.06(3) 1_555 1_555 1_555 yes
N(6) C(10) C(11) 118.15(4) 1_555 1_555 1_555 yes
N(6) C(10) C(9) 118.12(4) 1_555 1_555 1_555 yes
C(11) C(10) C(9) 123.73(3) 1_555 1_555 1_555 yes
C(8) C(9) C(10) 119.25(4) 1_555 1_555 1_555 yes
C(8) C(9) H(9) 119.47(4) 1_555 1_555 1_555 yes
C(10) C(9) H(9) 121.28(3) 1_555 1_555 1_555 yes
H(14A) C(14) H(14B) 111.72(5) 1_555 1_555 1_555 yes
H(14A) C(14) H(14C) 109.79(6) 1_555 1_555 1_555 yes
H(14B) C(14) H(14C) 113.29(4) 1_555 1_555 1_555 yes
H(15A) C(15) H(15B) 107.93(10) 1_555 1_555 1_555 yes
H(15A) C(15) H(15C) 118.00(6) 1_555 1_555 1_555 yes
H(15B) C(15) H(15C) 109.67(10) 1_555 1_555 1_555 yes
H(16A) C(16) H(16B) 112.12(6) 1_555 1_555 1_555 yes
H(16A) C(16) H(16C) 113.02(5) 1_555 1_555 1_555 yes
H(16B) C(16) H(16C) 111.43(6) 1_555 1_555 1_555 yes
H(17A) C(17) H(17B) 113.74(6) 1_555 1_555 1_555 yes
H(17A) C(17) H(17C) 113.46(7) 1_555 1_555 1_555 yes
H(17B) C(17) H(17C) 109.89(8) 1_555 1_555 1_555 yes
O(10) C(18) O(11) 123.80(5) 1_555 1_555 1_555 yes
O(10) C(18) C(19) 119.05(5) 1_555 1_555 1_555 yes
O(11) C(18) C(19) 117.12(5) 1_555 1_555 1_555 yes
C(18) C(19) H(19A) 117.57(7) 1_555 1_555 1_555 yes
C(18) C(19) H(19B) 109.66(6) 1_555 1_555 1_555 yes
C(18) C(19) H(19C) 108.55(8) 1_555 1_555 1_555 yes
H(19A) C(19) H(19B) 101.19(9) 1_555 1_555 1_555 yes
H(19A) C(19) H(19C) 107.82(7) 1_555 1_555 1_555 yes
H(19B) C(19) H(19C) 111.95(7) 1_555 1_555 1_555 yes

loop_
_geom_bond_atom_site_label_1
_geom_bond_atom_site_label_2
_geom_bond_distance
_geom_bond_site_symmetry_1
_geom_bond_site_symmetry_2
_geom_bond_publ_flag
O(1) C(7) 1.2300(7) 1_555 1_555 yes
O(2) N(1) 1.2338(9) 1_555 1_555 yes
O(3) N(1) 1.2241(7) 1_555 1_555 yes
O(4) N(2) 1.2297(6) 1_555 1_555 yes
O(5) N(2) 1.2352(7) 1_555 1_555 yes
O(6) N(5) 1.2276(7) 1_555 1_555 yes
O(7) N(5) 1.2229(6) 1_555 1_555 yes
O(8) N(6) 1.2310(7) 1_555 1_555 yes
O(9) N(6) 1.2292(7) 1_555 1_555 yes
O(10) C(18) 1.2556(7) 1_555 1_555 yes
O(11) C(18) 1.2674(7) 1_555 1_555 yes
N(3) C(4) 1.3873(5) 1_555 1_555 yes
N(3) C(7) 1.3794(6) 1_555 1_555 yes
N(3) H(3A) 1.0090(4) 1_555 1_555 yes
N(4) C(7) 1.3748(5) 1_555 1_555 yes
N(4) C(8) 1.3867(6) 1_555 1_555 yes
N(4) H(4A) 1.0090(5) 1_555 1_555 yes
N(6) C(10) 1.4699(5) 1_555 1_555 yes
C(1) C(6) 1.3924(8) 1_555 1_555 yes
C(1) C(2) 1.3930(7) 1_555 1_555 yes
C(1) H(1) 1.0830(4) 1_555 1_555 yes
C(6) C(5) 1.3891(5) 1_555 1_555 yes
C(5) C(4) 1.4083(6) 1_555 1_555 yes
C(5) H(5) 1.0830(5) 1_555 1_555 yes
C(4) C(3) 1.4077(7) 1_555 1_555 yes
C(3) C(2) 1.3850(5) 1_555 1_555 yes
C(3) H(3) 1.0830(4) 1_555 1_555 yes
C(8) C(13) 1.4054(6) 1_555 1_555 yes
C(8) C(9) 1.4097(5) 1_555 1_555 yes
C(13) C(12) 1.3919(6) 1_555 1_555 yes
C(13) H(13) 1.0830(3) 1_555 1_555 yes
C(12) C(11) 1.3857(5) 1_555 1_555 yes
C(11) C(10) 1.3933(7) 1_555 1_555 yes
C(11) H(11) 1.0830(4) 1_555 1_555 yes
C(10) C(9) 1.3832(6) 1_555 1_555 yes
C(9) H(9) 1.0830(5) 1_555 1_555 yes
C(14) H(14A) 1.0590(5) 1_555 1_555 yes
C(14) H(14B) 1.0590(7) 1_555 1_555 yes
C(14) H(14C) 1.0590(7) 1_555 1_555 yes
C(15) H(15A) 1.0590(12) 1_555 1_555 yes
C(15) H(15B) 1.0590(8) 1_555 1_555 yes
C(15) H(15C) 1.0590(13) 1_555 1_555 yes
C(16) H(16A) 1.0590(6) 1_555 1_555 yes
C(16) H(16B) 1.0590(7) 1_555 1_555 yes
C(16) H(16C) 1.0590(6) 1_555 1_555 yes
C(17) H(17A) 1.0590(9) 1_555 1_555 yes
C(17) H(17B) 1.0590(7) 1_555 1_555 yes
C(17) H(17C) 1.0590(8) 1_555 1_555 yes
C(18) C(19) 1.5095(7) 1_555 1_555 yes
C(19) H(19A) 1.0590(8) 1_555 1_555 yes
C(19) H(19B) 1.0590(9) 1_555 1_555 yes
C(19) H(19C) 1.0590(13) 1_555 1_555 yes
